data_7103835
loop_
_publ_author_name
'Pietryga, Jeffrey M.'
'Jones, Jamie N.'
'Mullins, Lucille A.'
'Wiacek, Robert J.'
'Cowley, Alan H.'

_publ_section_title
;
 An unprecedented mode of ligation for a bridged amido-cyclopentadienide
 (constrained geometry) ligand; \p-olefinic interactions with gallium and
 indium
;
_journal_coden_ASTM CHCOFS
_journal_issue 16
_journal_name_full
;
 Chemical Communications (Cambridge, United Kingdom)
;
_journal_page_first 2072
_journal_page_last 2073
_journal_paper_doi 10.1039/b304940j
_journal_year 2003
_chemical_formula_moiety '[C24 H48 Br Cl2 Mg2 O6][C15 H27 Cl5 In2 N Si]'
_chemical_formula_sum 'C39 H75 Br6 Cl2 In2 Mg2 N O6 Si'
_chemical_formula_weight 604.28
_space_group_IT_number 14
_symmetry_space_group_name_Hall '-P 2ybc'
_symmetry_space_group_name_H-M 'P 1 21/c 1'
_atom_sites_solution_hydrogens geom
_atom_sites_solution_primary direct
_atom_sites_solution_secondary difmap
_audit_creation_method SHELXL-97
_cell_angle_alpha 90.00
_cell_angle_beta 102.65(3)
_cell_angle_gamma 90.00
_cell_formula_units_Z 4
_cell_length_a 20.235(4)
_cell_length_b 19.009(4)
_cell_length_c 15.175(3)
_cell_measurement_reflns_used all
_cell_measurement_temperature 153(2)
_cell_measurement_theta_max 27.52
_cell_measurement_theta_min 3.46
_cell_volume 5695(2)
_computing_cell_refinement DENZO
_computing_data_collection 'Nonius Collect'
_computing_data_reduction Scalepack
_computing_molecular_graphics 'SHELXL-97 (Sheldrick, 1997)'
_computing_publication_material 'SHELXL-97 (Sheldrick, 1997)'
_computing_structure_refinement 'SHELXL-97 (Sheldrick, 1997)'
_computing_structure_solution 'WinGX (Farrugia, 1999)'
_diffrn_ambient_temperature 153(2)
_diffrn_measured_fraction_theta_full 0.990
_diffrn_measured_fraction_theta_max 0.990
_diffrn_measurement_device_type 'Kappa CCD'
_diffrn_radiation_monochromator graphite
_diffrn_radiation_source 'fine-focus sealed tube'
_diffrn_radiation_type MoK\a
_diffrn_radiation_wavelength 0.71073
_diffrn_reflns_av_R_equivalents 0.0425
_diffrn_reflns_av_sigmaI/netI 0.0571
_diffrn_reflns_limit_h_max 26
_diffrn_reflns_limit_h_min -26
_diffrn_reflns_limit_k_max 24
_diffrn_reflns_limit_k_min -24
_diffrn_reflns_limit_l_max 19
_diffrn_reflns_limit_l_min -19
_diffrn_reflns_number 24514
_diffrn_reflns_theta_full 27.52
_diffrn_reflns_theta_max 27.52
_diffrn_reflns_theta_min 3.46
_exptl_absorpt_coefficient_mu 5.195
_exptl_absorpt_correction_T_max 0.4231
_exptl_absorpt_correction_T_min 0.4231
_exptl_absorpt_correction_type none
_exptl_crystal_colour colourless
_exptl_crystal_density_diffrn 1.762
_exptl_crystal_density_method 'not measured'
_exptl_crystal_description prism
_exptl_crystal_F_000 2976
_exptl_crystal_size_max 0.20
_exptl_crystal_size_mid 0.20
_exptl_crystal_size_min 0.20
_refine_diff_density_max 2.523
_refine_diff_density_min -3.172
_refine_diff_density_rms 0.190
_refine_ls_extinction_method none
_refine_ls_goodness_of_fit_ref 1.035
_refine_ls_hydrogen_treatment mixed
_refine_ls_matrix_type full
_refine_ls_number_parameters 541
_refine_ls_number_reflns 12981
_refine_ls_number_restraints 6
_refine_ls_restrained_S_all 1.053
_refine_ls_R_factor_all 0.0899
_refine_ls_R_factor_gt 0.0601
_refine_ls_shift/su_max 0.002
_refine_ls_shift/su_mean 0.000
_refine_ls_structure_factor_coef Fsqd
_refine_ls_weighting_details 'calc w=1/[\s^2^(Fo^2^)+(0.0806P)^2^+43.4894P] where P=(Fo^2^+2Fc^2^)/3'
_refine_ls_weighting_scheme calc
_refine_ls_wR_factor_gt 0.1572
_refine_ls_wR_factor_ref 0.1739
_reflns_number_gt 9475
_reflns_number_total 12981
_reflns_threshold_expression >2sigma(I)
_cod_data_source_file b304940jnew.txt
_cod_data_source_block p21overc
_cod_depositor_comments
;

2017-12-13
Z value fixed, original one is absurd
                 miguel
;
_cod_original_formula_units_Z 10
_cod_database_code 7103835

loop_
_symmetry_equiv_pos_as_xyz
'x, y, z'
'-x, y+1/2, -z+1/2'
'-x, -y, -z'
'x, -y-1/2, z-1/2'

loop_
_atom_site_label
_atom_site_type_symbol
_atom_site_fract_x
_atom_site_fract_y
_atom_site_fract_z
_atom_site_U_iso_or_equiv
_atom_site_adp_type
_atom_site_occupancy
_atom_site_symmetry_multiplicity
_atom_site_calc_flag
_atom_site_refinement_flags
_atom_site_disorder_assembly
_atom_site_disorder_group
C1 C 0.4508(3) 0.1178(3) 0.2283(4) 0.0158(12) Uani 1 1 d . . .
C2 C 0.4429(3) 0.0965(4) 0.1322(4) 0.0217(13) Uani 1 1 d . . .
C3 C 0.4673(3) 0.1477(4) 0.0855(4) 0.0235(14) Uani 1 1 d . . .
C4 C 0.4927(4) 0.2049(4) 0.1463(5) 0.0268(15) Uani 1 1 d . . .
C5 C 0.4830(3) 0.1883(3) 0.2316(4) 0.0207(13) Uani 1 1 d . . .
C6 C 0.4461(4) -0.0302(4) 0.3112(6) 0.0365(18) Uani 1 1 d . . .
H04A H 0.4468 -0.0560 0.2556 0.055 Uiso 1 1 calc R . .
H04B H 0.3993 -0.0179 0.3125 0.055 Uiso 1 1 calc R . .
H04C H 0.4654 -0.0596 0.3635 0.055 Uiso 1 1 calc R . .
C7 C 0.5083(4) 0.0869(5) 0.4326(5) 0.0371(18) Uani 1 1 d . . .
H06A H 0.5263 0.0497 0.4759 0.056 Uiso 1 1 calc R . .
H06B H 0.4644 0.1027 0.4425 0.056 Uiso 1 1 calc R . .
H06C H 0.5399 0.1266 0.4408 0.056 Uiso 1 1 calc R . .
C8 C 0.6231(4) -0.0133(4) 0.3025(5) 0.0327(17) Uani 1 1 d . . .
C9 C 0.6044(6) -0.0675(5) 0.2279(7) 0.062(3) Uani 1 1 d . . .
H05A H 0.5630 -0.0921 0.2339 0.094 Uiso 1 1 calc R . .
H05B H 0.6413 -0.1016 0.2325 0.094 Uiso 1 1 calc R . .
H05C H 0.5966 -0.0440 0.1691 0.094 Uiso 1 1 calc R . .
C10 C 0.6224(5) -0.0474(5) 0.3925(6) 0.047(2) Uani 1 1 d . . .
H08A H 0.6311 -0.0116 0.4402 0.071 Uiso 1 1 calc R . .
H08B H 0.6576 -0.0837 0.4055 0.071 Uiso 1 1 calc R . .
H08C H 0.5780 -0.0689 0.3901 0.071 Uiso 1 1 calc R . .
C11 C 0.6932(5) 0.0134(6) 0.3060(8) 0.059(3) Uani 1 1 d . . .
H16A H 0.6974 0.0271 0.2452 0.089 Uiso 1 1 calc R . .
H16B H 0.7261 -0.0237 0.3290 0.089 Uiso 1 1 calc R . .
H16C H 0.7020 0.0543 0.3462 0.089 Uiso 1 1 calc R . .
C12 C 0.4173(4) 0.0261(4) 0.0950(5) 0.0320(16) Uani 1 1 d . . .
H02A H 0.3993 0.0301 0.0297 0.048 Uiso 1 1 calc R . .
H02B H 0.3814 0.0103 0.1243 0.048 Uiso 1 1 calc R . .
H02C H 0.4546 -0.0079 0.1066 0.048 Uiso 1 1 calc R . .
C13 C 0.4669(5) 0.1480(5) -0.0136(5) 0.046(2) Uani 1 1 d . . .
H03A H 0.4574 0.1004 -0.0381 0.070 Uiso 1 1 calc R . .
H03B H 0.5112 0.1634 -0.0224 0.070 Uiso 1 1 calc R . .
H03C H 0.4318 0.1803 -0.0450 0.070 Uiso 1 1 calc R . .
C14 C 0.5139(5) 0.2757(4) 0.1170(6) 0.047(2) Uani 1 1 d . . .
H06A' H 0.4736 0.3022 0.0874 0.070 Uiso 1 1 calc R . .
H06B' H 0.5435 0.2690 0.0745 0.070 Uiso 1 1 calc R . .
H06C' H 0.5382 0.3017 0.1699 0.070 Uiso 1 1 calc R . .
C15 C 0.4899(4) 0.2401(4) 0.3094(5) 0.0322(16) Uani 1 1 d . . .
H02D H 0.5333 0.2648 0.3174 0.048 Uiso 1 1 calc R . .
H02E H 0.4880 0.2146 0.3649 0.048 Uiso 1 1 calc R . .
H02F H 0.4528 0.2743 0.2961 0.048 Uiso 1 1 calc R . .
C21 C 0.9221(4) 0.3910(5) 0.4452(5) 0.042(2) Uani 1 1 d D . .
H03D H 0.9527 0.4266 0.4280 0.050 Uiso 1 1 calc R . .
H03E H 0.9499 0.3540 0.4815 0.050 Uiso 1 1 calc R . .
C22 C 0.8773(5) 0.4237(5) 0.4969(6) 0.049(2) Uani 1 1 d D . .
H02G H 0.8715 0.4744 0.4824 0.059 Uiso 1 1 calc R . .
H02H H 0.8959 0.4184 0.5625 0.059 Uiso 1 1 calc R . .
C23 C 0.8120(5) 0.3860(5) 0.4693(6) 0.051(2) Uani 1 1 d D . .
H13A H 0.8110 0.3438 0.5072 0.061 Uiso 1 1 calc R . .
H13B H 0.7736 0.4170 0.4740 0.061 Uiso 1 1 calc R . .
C24 C 0.8092(4) 0.3662(4) 0.3745(5) 0.0350(17) Uani 1 1 d D . .
H03F H 0.7855 0.3207 0.3603 0.042 Uiso 1 1 calc R . .
H03G H 0.7847 0.4025 0.3331 0.042 Uiso 1 1 calc R . .
C31 C 0.8666(4) 0.1974(4) 0.3809(5) 0.0402(19) Uani 1 1 d D . .
H10A H 0.8260 0.2137 0.4016 0.048 Uiso 1 1 calc R . .
H10B H 0.9074 0.2170 0.4218 0.048 Uiso 1 1 calc R . .
C32 C 0.8695(7) 0.1194(6) 0.3809(8) 0.082(4) Uani 1 1 d D . .
H12A H 0.9101 0.1025 0.4246 0.098 Uiso 1 1 calc R . .
H12B H 0.8288 0.0993 0.3976 0.098 Uiso 1 1 calc R . .
C33 C 0.8724(8) 0.0986(6) 0.2898(12) 0.103(5) Uani 1 1 d D . .
H77A H 0.9190 0.0839 0.2876 0.123 Uiso 1 1 calc R . .
H77B H 0.8414 0.0586 0.2697 0.123 Uiso 1 1 calc R . .
C34 C 0.8526(7) 0.1580(5) 0.2329(7) 0.069(3) Uani 1 1 d D . .
H11A H 0.8042 0.1541 0.2023 0.083 Uiso 1 1 calc R . .
H11B H 0.8798 0.1604 0.1862 0.083 Uiso 1 1 calc R . .
C41 C 0.8122(5) 0.4196(5) 0.1379(6) 0.053(2) Uani 1 1 d D . .
H03A' H 0.8433 0.4270 0.0967 0.064 Uiso 1 1 calc R . .
H03B' H 0.8218 0.4554 0.1863 0.064 Uiso 1 1 calc R . .
C42 C 0.7394(6) 0.4244(8) 0.0866(9) 0.093(5) Uani 1 1 d D . .
H06A'' H 0.7158 0.4629 0.1112 0.111 Uiso 1 1 calc R . .
H06B'' H 0.7373 0.4340 0.0219 0.111 Uiso 1 1 calc R . .
C43 C 0.7082(6) 0.3577(8) 0.0973(10) 0.098(5) Uani 1 1 d D . .
H09A H 0.6814 0.3411 0.0384 0.118 Uiso 1 1 calc R . .
H09B H 0.6776 0.3624 0.1396 0.118 Uiso 1 1 calc R . .
C44 C 0.7630(4) 0.3074(6) 0.1333(6) 0.054(2) Uani 1 1 d D . .
H04D H 0.7494 0.2755 0.1777 0.064 Uiso 1 1 calc R . .
H04E H 0.7741 0.2789 0.0839 0.064 Uiso 1 1 calc R . .
C51 C 1.1479(5) 0.4155(6) 0.3668(7) 0.058(3) Uani 1 1 d D . .
H68A H 1.1208 0.4051 0.4122 0.070 Uiso 1 1 calc R . .
H68B H 1.1285 0.4574 0.3317 0.070 Uiso 1 1 calc R . .
C52 C 1.2205(5) 0.4280(7) 0.4119(9) 0.083(4) Uani 1 1 d D . .
H67A H 1.2392 0.4674 0.3822 0.100 Uiso 1 1 calc R . .
H67B H 1.2244 0.4400 0.4763 0.100 Uiso 1 1 calc R . .
C53 C 1.2569(5) 0.3634(6) 0.4035(7) 0.060(3) Uani 1 1 d D . .
H66A H 1.2759 0.3432 0.4638 0.072 Uiso 1 1 calc R . .
H66B H 1.2945 0.3726 0.3728 0.072 Uiso 1 1 calc R . .
C54 C 1.2067(5) 0.3143(5) 0.3489(7) 0.055(3) Uani 1 1 d D . .
H65A H 1.2259 0.2917 0.3012 0.066 Uiso 1 1 calc R . .
H65B H 1.1940 0.2771 0.3878 0.066 Uiso 1 1 calc R . .
C61 C 1.1580(5) 0.3775(6) 0.1059(7) 0.056(3) Uani 1 1 d D . .
H45A H 1.1848 0.3336 0.1162 0.067 Uiso 1 1 calc R . .
H45B H 1.1795 0.4127 0.1513 0.067 Uiso 1 1 calc R . .
C62 C 1.1549(5) 0.4040(7) 0.0144(7) 0.072(4) Uani 1 1 d D . .
H46A H 1.1863 0.4442 0.0160 0.086 Uiso 1 1 calc R . .
H46B H 1.1678 0.3666 -0.0239 0.086 Uiso 1 1 calc R . .
C63 C 1.0855(5) 0.4262(6) -0.0211(7) 0.060(3) Uani 1 1 d D . .
H47A H 1.0698 0.4096 -0.0841 0.072 Uiso 1 1 calc R . .
H47B H 1.0823 0.4781 -0.0207 0.072 Uiso 1 1 calc R . .
C64 C 1.0441(5) 0.3958(7) 0.0362(6) 0.062(3) Uani 1 1 d D . .
H48A H 1.0162 0.4327 0.0562 0.075 Uiso 1 1 calc R . .
H48B H 1.0135 0.3596 0.0025 0.075 Uiso 1 1 calc R . .
C71 C 1.1070(5) 0.1980(5) 0.1085(6) 0.051(2) Uani 1 1 d D . .
H23A H 1.1516 0.1997 0.0919 0.061 Uiso 1 1 calc R . .
H23B H 1.0734 0.2237 0.0625 0.061 Uiso 1 1 calc R . .
C72 C 1.0846(7) 0.1218(6) 0.1181(12) 0.108(7) Uani 1 1 d D . .
H24A H 1.0379 0.1146 0.0822 0.130 Uiso 1 1 calc R . .
H24B H 1.1151 0.0889 0.0959 0.130 Uiso 1 1 calc R . .
C73 C 1.0871(6) 0.1090(6) 0.2144(12) 0.088(5) Uani 1 1 d D . .
H20A H 1.0410 0.1085 0.2267 0.106 Uiso 1 1 calc R . .
H20B H 1.1097 0.0637 0.2342 0.106 Uiso 1 1 calc R . .
C74 C 1.1261(6) 0.1676(5) 0.2592(7) 0.057(3) Uani 1 1 d D . .
H21A H 1.1751 0.1567 0.2717 0.068 Uiso 1 1 calc R . .
H21B H 1.1132 0.1781 0.3171 0.068 Uiso 1 1 calc R . .
N1 N 0.5733(3) 0.0456(3) 0.2836(4) 0.0244(12) Uani 1 1 d . . .
O6 O 1.1108(3) 0.2269(3) 0.1982(3) 0.0318(11) Uani 1 1 d . . .
O20 O 0.8784(3) 0.3607(3) 0.3650(3) 0.0304(11) Uani 1 1 d . . .
O30 O 0.8203(3) 0.3495(3) 0.1759(3) 0.0332(12) Uani 1 1 d . . .
O40 O 0.8634(3) 0.2200(3) 0.2882(3) 0.0312(11) Uani 1 1 d . . .
O50 O 1.1479(3) 0.3569(3) 0.3087(3) 0.0313(11) Uani 1 1 d . . .
O60 O 1.0890(3) 0.3645(3) 0.1133(3) 0.0328(11) Uani 1 1 d . . .
Si1 Si 0.49731(9) 0.05193(9) 0.31503(11) 0.0208(4) Uani 1 1 d . . .
Br1 Br 0.67201(5) 0.22189(5) 0.32782(8) 0.0563(3) Uani 1 1 d . . .
Br2 Br 0.65245(5) 0.13034(6) 0.08845(6) 0.0531(3) Uani 1 1 d . . .
Br9 Br 0.98368(5) 0.42807(6) 0.23814(7) 0.0584(3) Uani 1 1 d . . .
Br20 Br 0.33104(5) 0.17268(6) 0.39650(6) 0.0500(3) Uani 1 1 d . . .
Br21 Br 0.26237(5) 0.04579(5) 0.18968(8) 0.0580(3) Uani 1 1 d . . .
Br22 Br 0.30827(4) 0.24754(4) 0.14040(6) 0.0408(2) Uani 1 1 d . . .
In1 In 0.59813(2) 0.13611(3) 0.22197(3) 0.02678(13) Uani 1 1 d . . .
In2 In 0.34635(2) 0.14308(3) 0.24065(3) 0.02429(13) Uani 1 1 d . . .
Mg1 Mg 0.90962(11) 0.31374(12) 0.25907(15) 0.0235(5) Uani 1 1 d . . .
Mg2 Mg 1.06031(11) 0.31796(12) 0.22251(15) 0.0248(5) Uani 1 1 d . . .
Cl1 Cl 0.94867(7) 0.26565(8) 0.12323(9) 0.0168(3) Uani 1 1 d . . .
Cl2 Cl 1.02129(7) 0.26845(8) 0.35763(10) 0.0204(3) Uani 1 1 d . . .

loop_
_atom_site_aniso_label
_atom_site_aniso_U_11
_atom_site_aniso_U_22
_atom_site_aniso_U_33
_atom_site_aniso_U_23
_atom_site_aniso_U_13
_atom_site_aniso_U_12
C1 0.016(3) 0.010(3) 0.022(3) -0.002(2) 0.006(2) 0.004(2)
C2 0.022(3) 0.028(3) 0.015(3) 0.000(2) 0.004(2) 0.006(3)
C3 0.026(3) 0.027(3) 0.018(3) 0.003(3) 0.007(3) 0.004(3)
C4 0.029(4) 0.025(4) 0.029(4) 0.006(3) 0.012(3) 0.001(3)
C5 0.019(3) 0.017(3) 0.028(3) -0.001(2) 0.009(3) -0.001(2)
C6 0.038(4) 0.026(4) 0.045(4) 0.016(3) 0.008(4) -0.001(3)
C7 0.043(5) 0.049(5) 0.019(3) 0.002(3) 0.006(3) 0.011(4)
C8 0.035(4) 0.029(4) 0.030(4) 0.000(3) -0.002(3) 0.013(3)
C9 0.070(7) 0.044(5) 0.064(6) -0.014(5) -0.004(5) 0.036(5)
C10 0.046(5) 0.050(5) 0.043(5) 0.015(4) 0.004(4) 0.017(4)
C11 0.034(5) 0.058(6) 0.083(7) 0.017(5) 0.008(5) 0.026(4)
C12 0.042(4) 0.025(4) 0.027(4) -0.005(3) 0.003(3) -0.003(3)
C13 0.058(6) 0.058(6) 0.023(4) 0.005(4) 0.009(4) -0.003(5)
C14 0.067(6) 0.022(4) 0.055(5) 0.011(4) 0.022(5) -0.003(4)
C15 0.036(4) 0.021(3) 0.041(4) -0.013(3) 0.011(3) -0.003(3)
C21 0.044(5) 0.047(5) 0.033(4) -0.011(4) 0.006(4) -0.003(4)
C22 0.068(6) 0.051(5) 0.034(4) -0.002(4) 0.021(4) -0.001(5)
C23 0.058(6) 0.061(6) 0.040(5) -0.001(4) 0.026(4) 0.000(5)
C24 0.029(4) 0.035(4) 0.044(4) 0.000(3) 0.015(3) 0.008(3)
C31 0.043(5) 0.041(5) 0.038(4) 0.018(4) 0.013(4) -0.003(4)
C32 0.096(9) 0.048(6) 0.077(8) 0.026(6) -0.035(7) -0.016(6)
C33 0.134(14) 0.031(6) 0.157(15) -0.010(7) 0.061(12) 0.008(7)
C34 0.107(10) 0.047(6) 0.056(6) -0.022(5) 0.022(6) -0.030(6)
C41 0.047(5) 0.058(6) 0.051(5) 0.029(5) 0.004(4) 0.009(5)
C42 0.052(7) 0.101(11) 0.107(10) 0.048(9) -0.019(7) 0.016(7)
C43 0.041(6) 0.108(12) 0.122(12) 0.024(9) -0.034(7) 0.013(7)
C44 0.033(5) 0.070(7) 0.048(5) -0.001(5) -0.011(4) 0.000(4)
C51 0.048(6) 0.055(6) 0.065(6) -0.025(5) 0.000(5) 0.002(5)
C52 0.044(6) 0.093(9) 0.103(10) -0.051(8) -0.004(6) -0.004(6)
C53 0.041(5) 0.071(7) 0.058(6) -0.010(5) -0.013(5) 0.005(5)
C54 0.036(5) 0.054(6) 0.065(6) -0.013(5) -0.011(4) 0.015(4)
C61 0.034(5) 0.080(7) 0.057(6) 0.014(5) 0.016(4) -0.011(5)
C62 0.044(6) 0.129(11) 0.045(6) 0.012(6) 0.017(5) -0.016(6)
C63 0.065(7) 0.064(7) 0.049(6) 0.016(5) 0.008(5) -0.012(5)
C64 0.038(5) 0.100(9) 0.046(5) 0.041(6) 0.002(4) 0.009(5)
C71 0.038(5) 0.064(6) 0.049(5) -0.036(5) 0.005(4) 0.006(4)
C72 0.083(9) 0.048(7) 0.150(14) -0.044(8) -0.071(9) 0.031(6)
C73 0.042(6) 0.043(6) 0.180(16) 0.000(8) 0.028(8) 0.001(5)
C74 0.071(7) 0.040(5) 0.065(6) 0.012(5) 0.027(5) 0.028(5)
N1 0.025(3) 0.020(3) 0.027(3) 0.003(2) 0.004(2) -0.001(2)
O6 0.032(3) 0.029(3) 0.035(3) -0.003(2) 0.009(2) 0.004(2)
O20 0.030(3) 0.033(3) 0.029(3) -0.006(2) 0.009(2) 0.002(2)
O30 0.026(3) 0.042(3) 0.029(3) 0.007(2) 0.000(2) 0.006(2)
O40 0.036(3) 0.028(3) 0.027(3) 0.002(2) 0.001(2) -0.005(2)
O50 0.028(3) 0.033(3) 0.029(3) -0.004(2) 0.000(2) 0.001(2)
O60 0.026(3) 0.040(3) 0.032(3) 0.006(2) 0.006(2) 0.001(2)
Si1 0.0259(9) 0.0188(9) 0.0179(8) 0.0036(7) 0.0055(7) 0.0006(7)
Br1 0.0352(5) 0.0543(6) 0.0764(7) -0.0214(5) 0.0061(4) -0.0173(4)
Br2 0.0437(5) 0.0766(7) 0.0458(5) -0.0005(4) 0.0245(4) -0.0041(5)
Br9 0.0515(6) 0.0576(6) 0.0680(7) 0.0019(5) 0.0173(5) 0.0074(5)
Br20 0.0430(5) 0.0785(7) 0.0321(4) 0.0024(4) 0.0161(4) 0.0215(5)
Br21 0.0310(4) 0.0395(5) 0.1036(8) -0.0140(5) 0.0150(5) -0.0116(4)
Br22 0.0408(5) 0.0338(4) 0.0462(5) 0.0100(3) 0.0061(4) 0.0128(3)
In1 0.0224(2) 0.0273(3) 0.0319(3) 0.0010(2) 0.0087(2) -0.00135(19)
In2 0.0204(2) 0.0239(2) 0.0292(3) 0.00024(19) 0.00682(19) 0.00221(18)
Mg1 0.0223(11) 0.0247(12) 0.0235(11) 0.0007(9) 0.0045(9) 0.0031(9)
Mg2 0.0203(11) 0.0260(12) 0.0276(12) -0.0014(9) 0.0040(9) 0.0027(9)
Cl1 0.0119(6) 0.0268(8) 0.0129(6) -0.0022(5) 0.0051(5) 0.0015(6)
Cl2 0.0150(7) 0.0276(8) 0.0189(7) 0.0002(6) 0.0046(5) 0.0038(6)

loop_
_atom_type_symbol
_atom_type_description
_atom_type_scat_dispersion_real
_atom_type_scat_dispersion_imag
_atom_type_scat_source
C C 0.0033 0.0016 'International Tables Vol C Tables 4.2.6.8 and 6.1.1.4'
H H 0.0000 0.0000 'International Tables Vol C Tables 4.2.6.8 and 6.1.1.4'
N N 0.0061 0.0033 'International Tables Vol C Tables 4.2.6.8 and 6.1.1.4'
O O 0.0106 0.0060 'International Tables Vol C Tables 4.2.6.8 and 6.1.1.4'
Si Si 0.0817 0.0704 'International Tables Vol C Tables 4.2.6.8 and 6.1.1.4'
Br Br -0.2901 2.4595 'International Tables Vol C Tables 4.2.6.8 and 6.1.1.4'
In In -0.7276 1.3100 'International Tables Vol C Tables 4.2.6.8 and 6.1.1.4'
Mg Mg 0.0486 0.0363 'International Tables Vol C Tables 4.2.6.8 and 6.1.1.4'
Cl Cl 0.1484 0.1585 'International Tables Vol C Tables 4.2.6.8 and 6.1.1.4'

loop_
_geom_angle_atom_site_label_1
_geom_angle_atom_site_label_2
_geom_angle_atom_site_label_3
_geom_angle
_geom_angle_site_symmetry_1
_geom_angle_site_symmetry_3
_geom_angle_publ_flag
C5 C1 C2 103.4(5) . . ?
C5 C1 Si1 115.0(4) . . ?
C2 C1 Si1 115.3(4) . . ?
C5 C1 In2 102.8(4) . . ?
C2 C1 In2 104.0(4) . . ?
Si1 C1 In2 114.8(3) . . ?
C3 C2 C1 110.0(6) . . ?
C3 C2 C12 125.3(6) . . ?
C1 C2 C12 124.5(6) . . ?
C2 C3 C4 108.9(6) . . ?
C2 C3 C13 127.0(7) . . ?
C4 C3 C13 124.0(7) . . ?
C5 C4 C3 108.8(6) . . ?
C5 C4 C14 125.8(7) . . ?
C3 C4 C14 124.5(6) . . ?
C5 C4 In1 74.9(4) . . ?
C3 C4 In1 92.8(4) . . ?
C14 C4 In1 109.1(5) . . ?
C4 C5 C1 108.8(6) . . ?
C4 C5 C15 124.8(6) . . ?
C1 C5 C15 125.1(6) . . ?
C4 C5 In1 73.7(4) . . ?
C1 C5 In1 92.6(4) . . ?
C15 C5 In1 111.4(4) . . ?
N1 C8 C11 110.3(7) . . ?
N1 C8 C10 110.8(6) . . ?
C11 C8 C10 108.0(7) . . ?
N1 C8 C9 108.6(6) . . ?
C11 C8 C9 109.7(8) . . ?
C10 C8 C9 109.4(8) . . ?
O20 C21 C22 106.4(7) . . ?
C21 C22 C23 105.2(7) . . ?
C24 C23 C22 103.9(7) . . ?
O20 C24 C23 106.6(7) . . ?
O40 C31 C32 106.7(8) . . ?
C33 C32 C31 106.4(9) . . ?
C34 C33 C32 107.2(10) . . ?
C33 C34 O40 108.1(9) . . ?
O30 C41 C42 105.9(9) . . ?
C43 C42 C41 106.9(9) . . ?
C42 C43 C44 107.4(10) . . ?
O30 C44 C43 105.8(9) . . ?
O50 C51 C52 106.0(8) . . ?
C53 C52 C51 106.9(9) . . ?
C52 C53 C54 106.4(8) . . ?
O50 C54 C53 106.2(8) . . ?
O60 C61 C62 106.9(8) . . ?
C63 C62 C61 106.8(8) . . ?
C62 C63 C64 107.4(8) . . ?
O60 C64 C63 107.8(8) . . ?
O6 C71 C72 103.0(10) . . ?
C73 C72 C71 107.7(9) . . ?
C74 C73 C72 103.7(10) . . ?
C73 C74 O6 106.3(10) . . ?
C8 N1 Si1 127.6(5) . . ?
C8 N1 In1 119.3(5) . . ?
Si1 N1 In1 112.9(3) . . ?
C74 O6 C71 105.3(7) . . ?
C74 O6 Mg2 125.3(5) . . ?
C71 O6 Mg2 123.5(5) . . ?
C24 O20 C21 108.2(6) . . ?
C24 O20 Mg1 125.5(4) . . ?
C21 O20 Mg1 126.3(5) . . ?
C44 O30 C41 108.8(6) . . ?
C44 O30 Mg1 126.8(5) . . ?
C41 O30 Mg1 123.4(5) . . ?
C34 O40 C31 106.9(7) . . ?
C34 O40 Mg1 126.2(5) . . ?
C31 O40 Mg1 121.6(5) . . ?
C51 O50 C54 106.6(6) . . ?
C51 O50 Mg2 123.4(5) . . ?
C54 O50 Mg2 124.5(5) . . ?
C64 O60 C61 108.3(6) . . ?
C64 O60 Mg2 126.0(5) . . ?
C61 O60 Mg2 125.5(5) . . ?
N1 Si1 C6 117.3(3) . . ?
N1 Si1 C7 111.4(3) . . ?
C6 Si1 C7 106.0(4) . . ?
N1 Si1 C1 101.0(3) . . ?
C6 Si1 C1 109.9(3) . . ?
C7 Si1 C1 111.2(3) . . ?
Mg2 Br9 Mg1 74.03(8) . . ?
N1 In1 Br2 121.37(16) . . ?
N1 In1 Br1 114.58(16) . . ?
Br2 In1 Br1 103.77(4) . . ?
N1 In1 C4 111.5(2) . . ?
Br2 In1 C4 97.48(15) . . ?
Br1 In1 C4 105.95(17) . . ?
N1 In1 C5 89.0(2) . . ?
Br2 In1 C5 128.81(15) . . ?
Br1 In1 C5 97.56(15) . . ?
C4 In1 C5 31.5(2) . . ?
C1 In2 Br20 116.39(16) . . ?
C1 In2 Br21 114.05(15) . . ?
Br20 In2 Br21 103.86(4) . . ?
C1 In2 Br22 106.92(16) . . ?
Br20 In2 Br22 107.90(4) . . ?
Br21 In2 Br22 107.29(4) . . ?
O20 Mg1 O30 87.6(2) . . ?
O20 Mg1 O40 88.6(2) . . ?
O30 Mg1 O40 92.1(2) . . ?
O20 Mg1 Cl1 175.41(19) . . ?
O30 Mg1 Cl1 90.50(17) . . ?
O40 Mg1 Cl1 95.60(17) . . ?
O20 Mg1 Cl2 94.11(17) . . ?
O30 Mg1 Cl2 178.29(19) . . ?
O40 Mg1 Cl2 88.19(16) . . ?
Cl1 Mg1 Cl2 87.80(9) . . ?
O20 Mg1 Br9 90.93(17) . . ?
O30 Mg1 Br9 95.55(17) . . ?
O40 Mg1 Br9 172.27(17) . . ?
Cl1 Mg1 Br9 85.10(8) . . ?
Cl2 Mg1 Br9 84.15(8) . . ?
O20 Mg1 Mg2 126.10(18) . . ?
O30 Mg1 Mg2 128.16(18) . . ?
O40 Mg1 Mg2 122.60(17) . . ?
Cl1 Mg1 Mg2 52.60(7) . . ?
Cl2 Mg1 Mg2 50.43(7) . . ?
Br9 Mg1 Mg2 52.25(6) . . ?
O60 Mg2 O6 88.8(2) . . ?
O60 Mg2 O50 90.1(2) . . ?
O6 Mg2 O50 91.3(2) . . ?
O60 Mg2 Cl2 176.27(19) . . ?
O6 Mg2 Cl2 94.97(17) . . ?
O50 Mg2 Cl2 89.81(17) . . ?
O60 Mg2 Cl1 93.41(17) . . ?
O6 Mg2 Cl1 88.73(17) . . ?
O50 Mg2 Cl1 176.49(19) . . ?
Cl2 Mg2 Cl1 86.69(9) . . ?
O60 Mg2 Br9 90.39(17) . . ?
O6 Mg2 Br9 173.07(18) . . ?
O50 Mg2 Br9 95.54(17) . . ?
Cl2 Mg2 Br9 85.91(8) . . ?
Cl1 Mg2 Br9 84.46(8) . . ?
O60 Mg2 Mg1 126.25(17) . . ?
O6 Mg2 Mg1 122.01(18) . . ?
O50 Mg2 Mg1 127.25(17) . . ?
Cl2 Mg2 Mg1 51.41(7) . . ?
Cl1 Mg2 Mg1 50.18(6) . . ?
Br9 Mg2 Mg1 53.72(6) . . ?
Mg1 Cl1 Mg2 77.21(8) . . ?
Mg2 Cl2 Mg1 78.16(8) . . ?

loop_
_geom_bond_atom_site_label_1
_geom_bond_atom_site_label_2
_geom_bond_distance
_geom_bond_site_symmetry_2
_geom_bond_publ_flag
C1 C5 1.486(9) . ?
C1 C2 1.488(8) . ?
C1 Si1 1.909(6) . ?
C1 In2 2.216(6) . ?
C2 C3 1.359(9) . ?
C2 C12 1.499(9) . ?
C3 C4 1.446(10) . ?
C3 C13 1.502(10) . ?
C4 C5 1.387(9) . ?
C4 C14 1.509(10) . ?
C4 In1 2.550(7) . ?
C5 C15 1.519(9) . ?
C5 In1 2.566(6) . ?
C6 Si1 1.867(8) . ?
C7 Si1 1.870(7) . ?
C8 N1 1.491(9) . ?
C8 C11 1.497(13) . ?
C8 C10 1.514(11) . ?
C8 C9 1.516(12) . ?
C21 O20 1.457(9) . ?
C21 C22 1.460(12) . ?
C22 C23 1.481(14) . ?
C23 C24 1.476(11) . ?
C24 O20 1.444(9) . ?
C31 O40 1.459(9) . ?
C31 C32 1.485(14) . ?
C32 C33 1.45(2) . ?
C33 C34 1.424(18) . ?
C34 O40 1.436(10) . ?
C41 O30 1.447(10) . ?
C41 C42 1.509(14) . ?
C42 C43 1.441(19) . ?
C43 C44 1.474(14) . ?
C44 O30 1.440(10) . ?
C51 O50 1.420(10) . ?
C51 C52 1.497(14) . ?
C52 C53 1.452(16) . ?
C53 C54 1.490(13) . ?
C54 O50 1.459(10) . ?
C61 O60 1.445(10) . ?
C61 C62 1.466(13) . ?
C62 C63 1.452(15) . ?
C63 C64 1.454(13) . ?
C64 O60 1.443(9) . ?
C71 O6 1.454(9) . ?
C71 C72 1.533(17) . ?
C72 C73 1.47(2) . ?
C73 C74 1.445(17) . ?
C74 O6 1.449(10) . ?
N1 Si1 1.710(6) . ?
N1 In1 2.073(6) . ?
O6 Mg2 2.084(5) . ?
O20 Mg1 2.055(5) . ?
O30 Mg1 2.079(5) . ?
O40 Mg1 2.104(5) . ?
O50 Mg2 2.093(5) . ?
O60 Mg2 2.071(6) . ?
Br1 In1 2.5340(12) . ?
Br2 In1 2.5101(11) . ?
Br9 Mg2 2.646(3) . ?
Br9 Mg1 2.698(3) . ?
Br20 In2 2.5154(10) . ?
Br21 In2 2.5160(11) . ?
Br22 In2 2.5175(10) . ?
Mg1 Cl1 2.534(3) . ?
Mg1 Cl2 2.570(3) . ?
Mg1 Mg2 3.218(3) . ?
Mg2 Cl2 2.534(3) . ?
Mg2 Cl1 2.621(3) . ?
